data_4036748
loop_
_publ_author_name
'Yu, Changjiang'
'Wu, Qinghua'
'Wang, Jun'
'Wei, Yun'
'Hao, Erhong'
'Jiao, Lijuan'

_publ_section_title
;
 Red to Near-Infrared Isoindole BODIPY Fluorophores: Synthesis, Crystal
 Structures, and Spectroscopic and Electrochemical Properties.
;
_journal_issue 9
_journal_name_full 'The Journal of organic chemistry'
_journal_page_first 3761
_journal_page_last 3770
_journal_paper_doi 10.1021/acs.joc.6b00414
_journal_volume 81
_journal_year 2016
_chemical_formula_moiety 'C17 H12 B F2 N3'
_chemical_formula_sum 'C17 H12 B F2 N3'
_chemical_formula_weight 307.11
_space_group_IT_number 15
_space_group_name_Hall '-C 2yc'
_space_group_name_H-M_alt 'C 1 2/c 1'
_symmetry_cell_setting monoclinic
_symmetry_space_group_name_Hall '-C 2yc'
_symmetry_space_group_name_H-M 'C 1 2/c 1'
_atom_sites_solution_hydrogens geom
_atom_sites_solution_primary direct
_atom_sites_solution_secondary difmap
_audit_creation_method SHELXL-97
_cell_angle_alpha 90.00
_cell_angle_beta 110.6130(10)
_cell_angle_gamma 90.00
_cell_formula_units_Z 8
_cell_length_a 34.888(4)
_cell_length_b 4.8922(5)
_cell_length_c 17.4916(17)
_cell_measurement_reflns_used 3876
_cell_measurement_temperature 298(2)
_cell_measurement_theta_max 25.08
_cell_measurement_theta_min 2.37
_cell_volume 2794.3(5)
_computing_cell_refinement 'SAINT (Bruker, 2008)'
_computing_data_collection 'APEX2 (Bruker, 2008)'
_computing_data_reduction 'SAINT (Bruker, 2008)'
_computing_molecular_graphics 'DIAMOND (Brandenburg & Berndt, 1999)'
_computing_publication_material 'SHELXL97 (Sheldrick, 2008)'
_computing_structure_refinement 'SHELXL97 (Sheldrick, 2008)'
_computing_structure_solution 'SHELXS97 (Sheldrick, 2008)'
_diffrn_ambient_temperature 298(2)
_diffrn_measured_fraction_theta_full 0.997
_diffrn_measured_fraction_theta_max 0.997
_diffrn_measurement_device_type 'Bruker APEXII CCD area-detector'
_diffrn_measurement_method '\f and \w'
_diffrn_radiation_monochromator graphite
_diffrn_radiation_source 'fine-focus sealed tube'
_diffrn_radiation_type MoK\a
_diffrn_radiation_wavelength 0.71073
_diffrn_reflns_av_R_equivalents 0.0313
_diffrn_reflns_av_sigmaI/netI 0.0293
_diffrn_reflns_limit_h_max 40
_diffrn_reflns_limit_h_min -40
_diffrn_reflns_limit_k_max 5
_diffrn_reflns_limit_k_min -5
_diffrn_reflns_limit_l_max 20
_diffrn_reflns_limit_l_min -20
_diffrn_reflns_number 9318
_diffrn_reflns_theta_full 25.01
_diffrn_reflns_theta_max 25.01
_diffrn_reflns_theta_min 2.36
_exptl_absorpt_coefficient_mu 0.106
_exptl_absorpt_correction_T_max 0.9894
_exptl_absorpt_correction_T_min 0.9874
_exptl_absorpt_correction_type multi-scan
_exptl_absorpt_process_details '(SADABS; Bruker, 2008)'
_exptl_crystal_colour colourless
_exptl_crystal_density_diffrn 1.460
_exptl_crystal_density_method 'not measured'
_exptl_crystal_description block
_exptl_crystal_F_000 1264
_exptl_crystal_size_max 0.12
_exptl_crystal_size_mid 0.11
_exptl_crystal_size_min 0.10
_refine_diff_density_max 0.145
_refine_diff_density_min -0.227
_refine_diff_density_rms 0.049
_refine_ls_extinction_method none
_refine_ls_goodness_of_fit_ref 1.016
_refine_ls_hydrogen_treatment constr
_refine_ls_matrix_type full
_refine_ls_number_parameters 208
_refine_ls_number_reflns 2458
_refine_ls_number_restraints 0
_refine_ls_restrained_S_all 1.016
_refine_ls_R_factor_all 0.0506
_refine_ls_R_factor_gt 0.0367
_refine_ls_shift/su_max 0.002
_refine_ls_shift/su_mean 0.000
_refine_ls_structure_factor_coef Fsqd
_refine_ls_weighting_details 'calc w=1/[\s^2^(Fo^2^)+(0.0474P)^2^+1.1927P] where P=(Fo^2^+2Fc^2^)/3'
_refine_ls_weighting_scheme calc
_refine_ls_wR_factor_gt 0.0889
_refine_ls_wR_factor_ref 0.0985
_reflns_number_gt 1912
_reflns_number_total 2458
_reflns_threshold_expression I>2sigma(I)
_cod_data_source_file jo6b00414_si_002.cif
_cod_data_source_block 130619a_0m
_cod_depositor_comments
;
The following automatic conversions were performed:

data item '_symmetry_cell_setting' value 'Monoclinic' was changed to
'monoclinic' in accordance with the
/home/saulius/struct/COD-crude-data/automatic-downloads/DataCite-retrospective/ACS/depositions/lib/dictionaries/cif_core.dic
dictionary named 'cif_core.dic' version 2.4.2 last updated on
2011-04-26.

Automatic conversion script
Id: cif_fix_values 6909 2019-04-08 15:41:33Z antanas 
;
_cod_original_sg_symbol_H-M 'C 2/c'
_cod_database_code 4036748

loop_
_symmetry_equiv_pos_as_xyz
'x, y, z'
'-x, y, -z+1/2'
'x+1/2, y+1/2, z'
'-x+1/2, y+1/2, -z+1/2'
'-x, -y, -z'
'x, -y, z-1/2'
'-x+1/2, -y+1/2, -z'
'x+1/2, -y+1/2, z-1/2'

loop_
_atom_site_label
_atom_site_type_symbol
_atom_site_fract_x
_atom_site_fract_y
_atom_site_fract_z
_atom_site_U_iso_or_equiv
_atom_site_adp_type
_atom_site_occupancy
_atom_site_symmetry_multiplicity
_atom_site_calc_flag
_atom_site_refinement_flags
B1 B 0.13505(6) 0.4655(4) 0.16843(11) 0.0400(4) Uani 1 1 d .
C1 C 0.26077(6) 0.5369(5) 0.17348(14) 0.0722(6) Uani 1 1 d .
H1 H 0.2801 0.4243 0.2101 0.087 Uiso 1 1 calc R
F1 F 0.15697(3) 0.6147(2) 0.23746(5) 0.0508(3) Uani 1 1 d .
N1 N 0.21989(4) 0.5173(4) 0.15275(11) 0.0677(5) Uani 1 1 d .
H1A H 0.2076 0.3971 0.1718 0.081 Uiso 1 1 calc R
C2 C 0.26880(6) 0.7465(6) 0.13225(14) 0.0748(7) Uani 1 1 d .
H2 H 0.2946 0.8052 0.1349 0.090 Uiso 1 1 calc R
F2 F 0.15710(3) 0.23116(19) 0.16576(6) 0.0525(3) Uani 1 1 d .
N2 N 0.12886(4) 0.6515(3) 0.09139(7) 0.0380(3) Uani 1 1 d .
C3 C 0.23168(6) 0.8597(5) 0.08494(13) 0.0709(6) Uani 1 1 d .
H3 H 0.2283 1.0094 0.0504 0.085 Uiso 1 1 calc R
N3 N 0.09311(4) 0.3839(3) 0.16866(8) 0.0425(3) Uani 1 1 d .
C4 C 0.20050(5) 0.7142(4) 0.09732(10) 0.0464(4) Uani 1 1 d .
C5 C 0.15725(5) 0.7619(3) 0.06460(10) 0.0407(4) Uani 1 1 d .
C6 C 0.13691(5) 0.9504(3) -0.00180(10) 0.0427(4) Uani 1 1 d .
C7 C 0.15059(6) 1.1154(4) -0.05238(11) 0.0543(5) Uani 1 1 d .
H7 H 0.1779 1.1141 -0.0480 0.065 Uiso 1 1 calc R
C8 C 0.12263(7) 1.2793(4) -0.10865(11) 0.0600(5) Uani 1 1 d .
H8 H 0.1315 1.3914 -0.1421 0.072 Uiso 1 1 calc R
C9 C 0.08168(6) 1.2824(4) -0.11709(11) 0.0582(5) Uani 1 1 d .
H9 H 0.0636 1.3967 -0.1556 0.070 Uiso 1 1 calc R
C10 C 0.06742(6) 1.1179(4) -0.06895(11) 0.0524(5) Uani 1 1 d .
H10 H 0.0398 1.1173 -0.0750 0.063 Uiso 1 1 calc R
C11 C 0.09540(5) 0.9528(3) -0.01097(10) 0.0419(4) Uani 1 1 d .
C12 C 0.09009(5) 0.7641(3) 0.04728(10) 0.0397(4) Uani 1 1 d .
C13 C 0.05606(5) 0.6939(3) 0.06285(10) 0.0457(4) Uani 1 1 d .
H13 H 0.0315 0.7788 0.0333 0.055 Uiso 1 1 calc R
C14 C 0.05629(5) 0.4975(3) 0.12196(10) 0.0450(4) Uani 1 1 d .
C15 C 0.02569(6) 0.3772(4) 0.14421(12) 0.0551(5) Uani 1 1 d .
H15 H -0.0021 0.4169 0.1225 0.066 Uiso 1 1 calc R
C16 C 0.04428(6) 0.1871(4) 0.20476(12) 0.0586(5) Uani 1 1 d .
H16 H 0.0313 0.0752 0.2311 0.070 Uiso 1 1 calc R
C17 C 0.08552(6) 0.1951(4) 0.21858(11) 0.0527(5) Uani 1 1 d .
H17 H 0.1052 0.0878 0.2563 0.063 Uiso 1 1 calc R

loop_
_atom_site_aniso_label
_atom_site_aniso_U_11
_atom_site_aniso_U_22
_atom_site_aniso_U_33
_atom_site_aniso_U_23
_atom_site_aniso_U_13
_atom_site_aniso_U_12
B1 0.0433(10) 0.0364(10) 0.0373(10) -0.0042(8) 0.0106(8) 0.0016(8)
C1 0.0411(10) 0.0852(17) 0.0811(15) -0.0033(13) 0.0102(10) 0.0076(10)
F1 0.0540(6) 0.0544(6) 0.0388(5) -0.0068(5) 0.0099(4) -0.0053(5)
N1 0.0445(9) 0.0711(12) 0.0832(12) 0.0157(10) 0.0171(8) 0.0065(8)
C2 0.0431(11) 0.1020(19) 0.0785(15) -0.0112(14) 0.0204(11) -0.0088(11)
F2 0.0554(6) 0.0391(6) 0.0607(6) 0.0010(5) 0.0173(5) 0.0091(4)
N2 0.0376(7) 0.0376(8) 0.0362(7) -0.0039(6) 0.0095(6) 0.0010(6)
C3 0.0543(12) 0.0910(17) 0.0681(13) 0.0088(12) 0.0223(10) -0.0085(11)
N3 0.0466(8) 0.0380(8) 0.0413(8) 0.0015(6) 0.0135(6) -0.0006(6)
C4 0.0445(9) 0.0498(11) 0.0445(10) -0.0076(8) 0.0151(8) -0.0006(8)
C5 0.0446(9) 0.0391(9) 0.0389(9) -0.0093(7) 0.0155(7) -0.0012(7)
C6 0.0529(10) 0.0386(9) 0.0379(9) -0.0056(7) 0.0176(8) -0.0003(8)
C7 0.0619(11) 0.0572(12) 0.0491(10) -0.0004(9) 0.0261(9) -0.0027(9)
C8 0.0850(14) 0.0542(12) 0.0482(11) 0.0052(9) 0.0326(11) -0.0023(10)
C9 0.0773(13) 0.0480(11) 0.0469(11) 0.0089(9) 0.0188(10) 0.0087(10)
C10 0.0583(11) 0.0477(11) 0.0483(10) 0.0054(9) 0.0152(9) 0.0071(9)
C11 0.0497(9) 0.0369(9) 0.0376(9) -0.0034(7) 0.0134(7) 0.0020(7)
C12 0.0431(9) 0.0354(9) 0.0379(9) -0.0018(7) 0.0109(7) 0.0029(7)
C13 0.0414(9) 0.0437(10) 0.0486(10) 0.0029(8) 0.0116(8) 0.0054(7)
C14 0.0429(9) 0.0420(10) 0.0488(10) -0.0004(8) 0.0146(8) 0.0022(7)
C15 0.0476(10) 0.0550(12) 0.0655(12) 0.0020(10) 0.0236(9) -0.0009(9)
C16 0.0635(12) 0.0566(12) 0.0623(12) 0.0071(10) 0.0303(10) -0.0062(10)
C17 0.0616(12) 0.0477(11) 0.0482(10) 0.0071(9) 0.0187(9) -0.0013(9)

loop_
_atom_type_symbol
_atom_type_description
_atom_type_scat_dispersion_real
_atom_type_scat_dispersion_imag
_atom_type_scat_source
C C 0.0033 0.0016 'International Tables Vol C Tables 4.2.6.8 and 6.1.1.4'
H H 0.0000 0.0000 'International Tables Vol C Tables 4.2.6.8 and 6.1.1.4'
B B 0.0013 0.0007 'International Tables Vol C Tables 4.2.6.8 and 6.1.1.4'
N N 0.0061 0.0033 'International Tables Vol C Tables 4.2.6.8 and 6.1.1.4'
F F 0.0171 0.0103 'International Tables Vol C Tables 4.2.6.8 and 6.1.1.4'

loop_
_geom_angle_atom_site_label_1
_geom_angle_atom_site_label_2
_geom_angle_atom_site_label_3
_geom_angle
F1 B1 F2 108.72(13)
F1 B1 N3 111.86(13)
F2 B1 N3 109.15(14)
F1 B1 N2 107.95(13)
F2 B1 N2 110.99(13)
N3 B1 N2 108.18(13)
C2 C1 N1 108.2(2)
C2 C1 H1 125.9
N1 C1 H1 125.9
C1 N1 C4 110.75(18)
C1 N1 H1A 124.6
C4 N1 H1A 124.6
C1 C2 C3 107.43(19)
C1 C2 H2 126.3
C3 C2 H2 126.3
C5 N2 C12 109.46(13)
C5 N2 B1 129.18(13)
C12 N2 B1 120.59(12)
C4 C3 C2 108.9(2)
C4 C3 H3 125.6
C2 C3 H3 125.6
C17 N3 C14 107.70(14)
C17 N3 B1 125.90(14)
C14 N3 B1 126.31(14)
N1 C4 C3 104.74(16)
N1 C4 C5 125.99(16)
C3 C4 C5 129.16(18)
N2 C5 C4 126.52(15)
N2 C5 C6 108.63(14)
C4 C5 C6 124.79(15)
C7 C6 C11 119.48(16)
C7 C6 C5 133.64(16)
C11 C6 C5 106.87(14)
C8 C7 C6 118.37(17)
C8 C7 H7 120.8
C6 C7 H7 120.8
C7 C8 C9 121.94(17)
C7 C8 H8 119.0
C9 C8 H8 119.0
C10 C9 C8 120.65(18)
C10 C9 H9 119.7
C8 C9 H9 119.7
C9 C10 C11 118.20(18)
C9 C10 H10 120.9
C11 C10 H10 120.9
C10 C11 C6 121.34(16)
C10 C11 C12 131.18(16)
C6 C11 C12 107.48(14)
C13 C12 N2 122.06(15)
C13 C12 C11 130.42(15)
N2 C12 C11 107.52(14)
C12 C13 C14 122.83(15)
C12 C13 H13 118.6
C14 C13 H13 118.6
N3 C14 C15 108.17(15)
N3 C14 C13 118.34(15)
C15 C14 C13 133.46(16)
C16 C15 C14 107.40(16)
C16 C15 H15 126.3
C14 C15 H15 126.3
C17 C16 C15 107.14(17)
C17 C16 H16 126.4
C15 C16 H16 126.4
N3 C17 C16 109.59(16)
N3 C17 H17 125.2
C16 C17 H17 125.2

loop_
_geom_bond_atom_site_label_1
_geom_bond_atom_site_label_2
_geom_bond_distance
B1 F1 1.387(2)
B1 F2 1.391(2)
B1 N3 1.518(2)
B1 N2 1.576(2)
C1 C2 1.338(3)
C1 N1 1.346(2)
C1 H1 0.9300
N1 C4 1.365(2)
N1 H1A 0.8600
C2 C3 1.383(3)
C2 H2 0.9300
N2 C5 1.349(2)
N2 C12 1.412(2)
C3 C4 1.379(3)
C3 H3 0.9300
N3 C17 1.360(2)
N3 C14 1.374(2)
C4 C5 1.432(2)
C5 C6 1.457(2)
C6 C7 1.400(2)
C6 C11 1.400(2)
C7 C8 1.374(3)
C7 H7 0.9300
C8 C9 1.384(3)
C8 H8 0.9300
C9 C10 1.378(3)
C9 H9 0.9300
C10 C11 1.392(2)
C10 H10 0.9300
C11 C12 1.434(2)
C12 C13 1.353(2)
C13 C14 1.409(2)
C13 H13 0.9300
C14 C15 1.389(2)
C15 C16 1.387(3)
C15 H15 0.9300
C16 C17 1.373(3)
C16 H16 0.9300
C17 H17 0.9300

loop_
_geom_hbond_atom_site_label_D
_geom_hbond_atom_site_label_H
_geom_hbond_atom_site_label_A
_geom_hbond_distance_DH
_geom_hbond_distance_HA
_geom_hbond_distance_DA
_geom_hbond_angle_DHA
N1 H1A F2 0.86 1.91 2.6761(19) 147.6
